data_4135590
loop_
_publ_author_name
'Tomanik, Martin'
'Xu, Zhi'
'Herzon, Seth B.'

_publ_section_title
;
 Enantioselective Synthesis of Euonyminol.
;
_journal_issue 2
_journal_name_full 'Journal of the American Chemical Society'
_journal_page_first 699
_journal_page_last 704
_journal_paper_doi 10.1021/jacs.0c12998
_journal_volume 143
_journal_year 2021
_chemical_absolute_configuration ad
_chemical_formula_moiety 'C23 H33 O10 Si'
_chemical_formula_sum 'C23 H33 O10 Si'
_chemical_formula_weight 497.58
_space_group_crystal_system orthorhombic
_space_group_IT_number 19
_space_group_name_Hall 'P 2ac 2ab'
_space_group_name_H-M_alt 'P 21 21 21'
_atom_sites_solution_hydrogens geom
_atom_sites_solution_primary SHELXT
_atom_sites_solution_secondary difmap
_audit_creation_method SHELXL-2014/7
_cell_angle_alpha 90
_cell_angle_beta 90
_cell_angle_gamma 90
_cell_formula_units_Z 4
_cell_length_a 10.13664(18)
_cell_length_b 12.97562(19)
_cell_length_c 19.3014(3)
_cell_measurement_reflns_used 59698
_cell_measurement_temperature 93(2)
_cell_measurement_theta_max 66.5920
_cell_measurement_theta_min 4.0690
_cell_volume 2538.70(7)
_computing_cell_refinement 'CrysAlisPro 1.171.39.16b (Rigaku OD, 2015)'
_computing_data_collection 'CrysAlisPro 1.171.39.16b (Rigaku OD, 2015)'
_computing_data_reduction 'CrysAlisPro 1.171.39.16b (Rigaku OD, 2015)'
_computing_molecular_graphics 'Olex2 (Dolomanov et al., 2009)'
_computing_publication_material 'CIFTAB-2014/2 (Sheldrick, 2014)'
_computing_structure_refinement 'SHELXL-2014/7 (Sheldrick, 2014)'
_computing_structure_solution 'SHELXT-2014/5 (Sheldrick, 2014)'
_diffrn_ambient_temperature 93(2)
_diffrn_detector_area_resol_mean 22.2
_diffrn_measured_fraction_theta_full 0.999
_diffrn_measured_fraction_theta_max 0.999
_diffrn_measurement_device_type 'Rigaku Saturn 944+ CCD'
_diffrn_measurement_method \w
_diffrn_radiation_type CuK\a
_diffrn_radiation_wavelength 1.54184
_diffrn_reflns_av_R_equivalents 0.0886
_diffrn_reflns_av_unetI/netI 0.0220
_diffrn_reflns_Laue_measured_fraction_full 0.999
_diffrn_reflns_Laue_measured_fraction_max 0.999
_diffrn_reflns_limit_h_max 12
_diffrn_reflns_limit_h_min -12
_diffrn_reflns_limit_k_max 15
_diffrn_reflns_limit_k_min -15
_diffrn_reflns_limit_l_max 22
_diffrn_reflns_limit_l_min -22
_diffrn_reflns_number 89551
_diffrn_reflns_point_group_measured_fraction_full 0.998
_diffrn_reflns_point_group_measured_fraction_max 0.998
_diffrn_reflns_theta_full 66.753
_diffrn_reflns_theta_max 66.753
_diffrn_reflns_theta_min 4.105
_diffrn_source 'microfocus rotating anode'
_exptl_absorpt_coefficient_mu 1.276
_exptl_absorpt_correction_T_max 1.00000
_exptl_absorpt_correction_T_min 0.41076
_exptl_absorpt_correction_type multi-scan
_exptl_absorpt_process_details
; 
CrysAlisPro 1.171.39.16b (Rigaku Oxford Diffraction, 2015) 
Empirical absorption correction using spherical harmonics, 
 implemented in SCALE3 ABSPACK scaling algorithm. 
;
_exptl_crystal_colour colorless
_exptl_crystal_density_diffrn 1.302
_exptl_crystal_description plate
_exptl_crystal_F_000 1060
_exptl_crystal_size_max 0.200
_exptl_crystal_size_mid 0.200
_exptl_crystal_size_min 0.020
_refine_diff_density_max 0.469
_refine_diff_density_min -0.356
_refine_diff_density_rms 0.047
_refine_ls_abs_structure_details
; 
 Flack x determined using 1884 quotients [(I+)-(I-)]/[(I+)+(I-)] 
 (Parsons, Flack and Wagner, Acta Cryst. B69 (2013) 249-259). 
;
_refine_ls_abs_structure_Flack 0.000(9)
_refine_ls_extinction_method none
_refine_ls_goodness_of_fit_ref 1.037
_refine_ls_hydrogen_treatment constr
_refine_ls_matrix_type full
_refine_ls_number_parameters 314
_refine_ls_number_reflns 4500
_refine_ls_number_restraints 0
_refine_ls_restrained_S_all 1.037
_refine_ls_R_factor_all 0.0285
_refine_ls_R_factor_gt 0.0278
_refine_ls_shift/su_max 0.001
_refine_ls_shift/su_mean 0.000
_refine_ls_structure_factor_coef Fsqd
_refine_ls_weighting_details 'w=1/[\s^2^(Fo^2^)+(0.0451P)^2^+0.7705P] where P=(Fo^2^+2Fc^2^)/3'
_refine_ls_weighting_scheme calc
_refine_ls_wR_factor_gt 0.0745
_refine_ls_wR_factor_ref 0.0751
_reflns_Friedel_coverage 0.758
_reflns_Friedel_fraction_full 0.997
_reflns_Friedel_fraction_max 0.997
_reflns_number_gt 4410
_reflns_number_total 4500
_reflns_threshold_expression 'I > 2\s(I)'
_cod_data_source_file ja0c12998_si_006.cif
_cod_data_source_block 007b-19082
_cod_original_cell_volume 2538.69(7)
_cod_database_code 4135590
_shelx_shelxl_version_number 2014/7
_shelx_space_group_comment
; 
The symmetry employed for this shelxl refinement is uniquely defined 
by the following loop, which should always be used as a source of 
symmetry information in preference to the above space-group names. 
They are only intended as comments. 
;
_shelx_estimated_absorpt_t_min 0.784
_shelx_estimated_absorpt_t_max 0.975

loop_
_space_group_symop_operation_xyz
'x, y, z'
'-x+1/2, -y, z+1/2'
'-x, y+1/2, -z+1/2'
'x+1/2, -y+1/2, -z'

loop_
_atom_site_label
_atom_site_type_symbol
_atom_site_fract_x
_atom_site_fract_y
_atom_site_fract_z
_atom_site_U_iso_or_equiv
_atom_site_adp_type
_atom_site_occupancy
_atom_site_site_symmetry_order
_atom_site_calc_flag
_atom_site_refinement_flags_posn
_atom_site_refinement_flags_adp
_atom_site_refinement_flags_occupancy
_atom_site_disorder_assembly
_atom_site_disorder_group
Si1 Si 0.38441(6) 0.60185(4) 0.49926(3) 0.01478(14) Uani 1 1 d . . . . .
O1 O 0.21609(14) 0.66535(11) 0.24681(7) 0.0138(3) Uani 1 1 d . . . . .
O2 O 0.19592(14) 0.86772(11) 0.32564(7) 0.0139(3) Uani 1 1 d . . . . .
O3 O 0.32340(16) 0.99918(11) 0.37596(8) 0.0195(3) Uani 1 1 d . . . . .
O4 O -0.08286(15) 0.80831(13) 0.19526(8) 0.0222(4) Uani 1 1 d . . . . .
O5 O -0.01791(17) 0.98114(13) 0.20790(9) 0.0275(4) Uani 1 1 d . . . . .
O6 O 0.56946(14) 0.73924(11) 0.14105(7) 0.0146(3) Uani 1 1 d . . . . .
O7 O 0.50495(16) 0.68113(13) 0.03618(8) 0.0228(4) Uani 1 1 d . . . . .
O8 O 0.59805(17) 0.57418(12) 0.30051(8) 0.0231(4) Uani 1 1 d . . . . .
O9 O 0.59426(15) 0.84033(11) 0.28253(8) 0.0188(3) Uani 1 1 d . . . . .
O10 O 0.7344(2) 0.67971(16) 0.35827(11) 0.0410(5) Uani 1 1 d . . . . .
C1 C 0.3189(2) 0.72059(15) 0.28259(10) 0.0115(4) Uani 1 1 d . . . . .
C2 C 0.4519(2) 0.69723(15) 0.24402(10) 0.0124(4) Uani 1 1 d . . . . .
C3 C 0.4355(2) 0.72628(16) 0.16686(10) 0.0128(4) Uani 1 1 d . . . . .
H3 H 0.3942 0.6668 0.1421 0.015 Uiso 1 1 calc R U . . .
C4 C 0.3535(2) 0.82267(16) 0.15234(11) 0.0141(4) Uani 1 1 d . . . . .
H4A H 0.3236 0.8211 0.1035 0.017 Uiso 1 1 calc R U . . .
H4B H 0.4100 0.8842 0.1583 0.017 Uiso 1 1 calc R U . . .
C5 C 0.2318(2) 0.83279(16) 0.19994(10) 0.0130(4) Uani 1 1 d . . . . .
H5 H 0.1799 0.8963 0.1891 0.016 Uiso 1 1 calc R U . . .
C6 C 0.1430(2) 0.73625(16) 0.20141(11) 0.0148(4) Uani 1 1 d . . . . .
C7 C 0.2871(2) 0.83596(15) 0.27353(10) 0.0116(4) Uani 1 1 d . . . . .
H7 H 0.3694 0.8784 0.2755 0.014 Uiso 1 1 calc R U . . .
C8 C 0.2055(2) 0.97372(17) 0.34179(11) 0.0170(4) Uani 1 1 d . . . . .
H8A H 0.1994 1.0142 0.2984 0.020 Uiso 1 1 calc R U . . .
H8B H 0.1300 0.9934 0.3715 0.020 Uiso 1 1 calc R U . . .
C9 C 0.3381(3) 0.94856(18) 0.44167(12) 0.0235(5) Uani 1 1 d . . . . .
H9A H 0.3447 0.8740 0.4345 0.035 Uiso 1 1 calc R U . . .
H9B H 0.2613 0.9637 0.4708 0.035 Uiso 1 1 calc R U . . .
H9C H 0.4182 0.9735 0.4646 0.035 Uiso 1 1 calc R U . . .
C10 C 0.3273(2) 0.68553(15) 0.35464(11) 0.0135(4) Uani 1 1 d . . . . .
C11 C 0.3432(2) 0.65408(16) 0.41283(11) 0.0162(4) Uani 1 1 d . . . . .
C12 C 0.4892(2) 0.58238(16) 0.25074(11) 0.0166(4) Uani 1 1 d . . . . .
H12A H 0.4123 0.5422 0.2672 0.020 Uiso 1 1 calc R U . . .
H12B H 0.5167 0.5548 0.2052 0.020 Uiso 1 1 calc R U . . .
C13 C 0.5656(2) 0.75025(16) 0.28049(11) 0.0149(4) Uani 1 1 d . . . . .
C14 C 0.6450(2) 0.66686(19) 0.31864(13) 0.0236(5) Uani 1 1 d . . . . .
C15 C 0.5908(2) 0.71221(16) 0.07367(11) 0.0165(5) Uani 1 1 d . . . . .
C16 C 0.7330(2) 0.72817(19) 0.05459(12) 0.0217(5) Uani 1 1 d . . . . .
H16A H 0.7414 0.7908 0.0265 0.033 Uiso 1 1 calc R U . . .
H16B H 0.7645 0.6688 0.0280 0.033 Uiso 1 1 calc R U . . .
H16C H 0.7858 0.7354 0.0968 0.033 Uiso 1 1 calc R U . . .
C17 C 0.1205(2) 0.68353(18) 0.13168(11) 0.0191(5) Uani 1 1 d . . . . .
H17A H 0.2056 0.6716 0.1090 0.029 Uiso 1 1 calc R U . . .
H17B H 0.0656 0.7277 0.1023 0.029 Uiso 1 1 calc R U . . .
H17C H 0.0759 0.6174 0.1390 0.029 Uiso 1 1 calc R U . . .
C18 C 0.0082(2) 0.75048(18) 0.23694(11) 0.0178(5) Uani 1 1 d . . . . .
H18A H -0.0300 0.6819 0.2470 0.021 Uiso 1 1 calc R U . . .
H18B H 0.0212 0.7865 0.2816 0.021 Uiso 1 1 calc R U . . .
C19 C -0.1153(2) 0.9069(2) 0.22112(14) 0.0290(6) Uani 1 1 d . . . . .
H19 H -0.1951 0.9215 0.2450 0.035 Uiso 1 1 calc R U . . .
C20 C -0.0144(3) 1.0122(2) 0.13686(16) 0.0356(6) Uani 1 1 d . . . . .
H20A H -0.0029 0.9515 0.1073 0.053 Uiso 1 1 calc R U . . .
H20B H 0.0595 1.0598 0.1296 0.053 Uiso 1 1 calc R U . . .
H20C H -0.0973 1.0468 0.1249 0.053 Uiso 1 1 calc R U . . .
C21 C 0.4825(3) 0.70224(19) 0.54450(12) 0.0248(5) Uani 1 1 d . . . . .
H21A H 0.5607 0.7190 0.5169 0.037 Uiso 1 1 calc R U . . .
H21B H 0.5100 0.6764 0.5900 0.037 Uiso 1 1 calc R U . . .
H21C H 0.4285 0.7643 0.5505 0.037 Uiso 1 1 calc R U . . .
C22 C 0.2299(3) 0.5696(2) 0.54675(13) 0.0268(5) Uani 1 1 d . . . . .
H22A H 0.1736 0.6308 0.5495 0.040 Uiso 1 1 calc R U . . .
H22B H 0.2518 0.5462 0.5937 0.040 Uiso 1 1 calc R U . . .
H22C H 0.1829 0.5146 0.5221 0.040 Uiso 1 1 calc R U . . .
C23 C 0.4823(2) 0.48327(17) 0.47999(12) 0.0203(5) Uani 1 1 d . . . . .
H23A H 0.4310 0.4378 0.4497 0.030 Uiso 1 1 calc R U . . .
H23B H 0.5024 0.4473 0.5233 0.030 Uiso 1 1 calc R U . . .
H23C H 0.5647 0.5026 0.4569 0.030 Uiso 1 1 calc R U . . .

loop_
_atom_site_aniso_label
_atom_site_aniso_U_11
_atom_site_aniso_U_22
_atom_site_aniso_U_33
_atom_site_aniso_U_23
_atom_site_aniso_U_13
_atom_site_aniso_U_12
Si1 0.0207(3) 0.0151(3) 0.0085(3) 0.0010(2) -0.0002(2) 0.0024(2)
O1 0.0173(7) 0.0110(7) 0.0131(7) 0.0009(6) -0.0026(6) -0.0029(6)
O2 0.0163(8) 0.0136(7) 0.0118(7) -0.0028(6) 0.0037(6) 0.0004(6)
O3 0.0254(8) 0.0162(7) 0.0169(7) -0.0028(6) 0.0025(7) -0.0045(6)
O4 0.0180(8) 0.0261(8) 0.0226(8) -0.0022(7) -0.0038(6) 0.0026(7)
O5 0.0233(8) 0.0235(9) 0.0358(10) -0.0001(8) 0.0004(8) 0.0054(7)
O6 0.0158(7) 0.0175(7) 0.0105(7) -0.0014(6) 0.0038(6) -0.0001(6)
O7 0.0259(9) 0.0301(9) 0.0125(8) -0.0025(7) -0.0006(7) 0.0027(7)
O8 0.0284(9) 0.0180(8) 0.0231(8) 0.0025(6) -0.0052(7) 0.0080(7)
O9 0.0197(8) 0.0172(8) 0.0195(8) -0.0013(6) 0.0003(6) -0.0031(6)
O10 0.0385(11) 0.0378(11) 0.0468(12) -0.0045(10) -0.0264(10) 0.0114(9)
C1 0.0149(10) 0.0106(9) 0.0091(9) -0.0004(8) -0.0008(8) -0.0018(8)
C2 0.0169(10) 0.0089(9) 0.0116(10) 0.0001(8) 0.0017(8) 0.0017(8)
C3 0.0141(10) 0.0144(10) 0.0099(10) 0.0002(8) 0.0020(8) -0.0018(8)
C4 0.0180(11) 0.0137(9) 0.0107(10) 0.0016(8) 0.0011(8) 0.0003(9)
C5 0.0164(10) 0.0124(10) 0.0101(10) 0.0019(8) -0.0002(8) 0.0007(8)
C6 0.0169(11) 0.0153(10) 0.0120(10) 0.0013(8) -0.0040(8) -0.0008(9)
C7 0.0135(9) 0.0108(10) 0.0104(10) -0.0009(8) 0.0029(8) 0.0011(8)
C8 0.0222(11) 0.0129(10) 0.0157(10) -0.0024(8) 0.0018(9) 0.0029(9)
C9 0.0284(12) 0.0228(12) 0.0193(12) -0.0008(10) -0.0041(10) -0.0023(10)
C10 0.0158(10) 0.0107(9) 0.0140(11) -0.0006(8) -0.0001(8) -0.0012(8)
C11 0.0188(10) 0.0158(10) 0.0139(11) -0.0017(9) 0.0002(9) 0.0003(9)
C12 0.0221(11) 0.0137(11) 0.0141(10) 0.0011(8) 0.0010(9) 0.0047(9)
C13 0.0156(10) 0.0179(11) 0.0113(10) -0.0008(8) 0.0026(8) 0.0021(9)
C14 0.0253(12) 0.0233(12) 0.0223(12) -0.0026(10) -0.0044(10) 0.0061(10)
C15 0.0244(12) 0.0151(10) 0.0101(9) 0.0030(8) 0.0038(9) 0.0035(9)
C16 0.0233(12) 0.0271(12) 0.0148(11) 0.0014(10) 0.0063(9) 0.0033(10)
C17 0.0206(10) 0.0235(11) 0.0132(10) -0.0027(9) -0.0036(9) -0.0030(9)
C18 0.0163(10) 0.0209(11) 0.0162(11) 0.0015(9) -0.0011(9) -0.0024(9)
C19 0.0200(12) 0.0282(13) 0.0388(14) -0.0048(11) 0.0082(11) 0.0047(11)
C20 0.0301(14) 0.0319(14) 0.0448(16) 0.0126(13) -0.0034(13) 0.0050(12)
C21 0.0322(13) 0.0224(11) 0.0199(11) -0.0029(10) -0.0085(10) 0.0022(10)
C22 0.0299(13) 0.0291(13) 0.0212(12) 0.0072(11) 0.0075(10) 0.0056(11)
C23 0.0281(12) 0.0170(11) 0.0160(11) 0.0011(9) -0.0001(9) 0.0033(9)

loop_
_atom_type_symbol
_atom_type_description
_atom_type_scat_dispersion_real
_atom_type_scat_dispersion_imag
_atom_type_scat_source
C C 0.0181 0.0091 'International Tables Vol C Tables 4.2.6.8 and 6.1.1.4'
H H 0.0000 0.0000 'International Tables Vol C Tables 4.2.6.8 and 6.1.1.4'
O O 0.0492 0.0322 'International Tables Vol C Tables 4.2.6.8 and 6.1.1.4'
Si Si 0.2541 0.3302 'International Tables Vol C Tables 4.2.6.8 and 6.1.1.4'

loop_
_geom_angle_atom_site_label_1
_geom_angle_atom_site_label_2
_geom_angle_atom_site_label_3
_geom_angle
_geom_angle_site_symmetry_1
_geom_angle_site_symmetry_3
_geom_angle_publ_flag
C11 Si1 C21 106.74(11) . . ?
C11 Si1 C22 109.69(11) . . ?
C21 Si1 C22 112.12(13) . . ?
C11 Si1 C23 104.02(10) . . ?
C21 Si1 C23 112.77(11) . . ?
C22 Si1 C23 111.06(11) . . ?
C1 O1 C6 109.79(14) . . ?
C8 O2 C7 113.09(16) . . ?
C8 O3 C9 113.28(17) . . ?
C19 O4 C18 115.17(18) . . ?
C19 O5 C20 112.7(2) . . ?
C15 O6 C3 116.38(16) . . ?
C14 O8 C12 111.91(16) . . ?
O1 C1 C10 110.02(16) . . ?
O1 C1 C7 106.10(16) . . ?
C10 C1 C7 114.91(17) . . ?
O1 C1 C2 107.33(15) . . ?
C10 C1 C2 109.88(17) . . ?
C7 C1 C2 108.28(16) . . ?
C13 C2 C12 102.31(17) . . ?
C13 C2 C3 114.75(17) . . ?
C12 C2 C3 110.06(16) . . ?
C13 C2 C1 110.20(16) . . ?
C12 C2 C1 110.91(17) . . ?
C3 C2 C1 108.52(16) . . ?
O6 C3 C4 110.50(16) . . ?
O6 C3 C2 104.93(16) . . ?
C4 C3 C2 115.78(17) . . ?
O6 C3 H3 108.5 . . ?
C4 C3 H3 108.5 . . ?
C2 C3 H3 108.5 . . ?
C3 C4 C5 113.29(17) . . ?
C3 C4 H4A 108.9 . . ?
C5 C4 H4A 108.9 . . ?
C3 C4 H4B 108.9 . . ?
C5 C4 H4B 108.9 . . ?
H4A C4 H4B 107.7 . . ?
C7 C5 C4 105.25(17) . . ?
C7 C5 C6 102.63(16) . . ?
C4 C5 C6 114.08(17) . . ?
C7 C5 H5 111.5 . . ?
C4 C5 H5 111.5 . . ?
C6 C5 H5 111.5 . . ?
O1 C6 C17 108.67(17) . . ?
O1 C6 C18 104.87(16) . . ?
C17 C6 C18 108.29(17) . . ?
O1 C6 C5 103.00(15) . . ?
C17 C6 C5 115.76(17) . . ?
C18 C6 C5 115.38(18) . . ?
O2 C7 C5 115.21(17) . . ?
O2 C7 C1 109.65(16) . . ?
C5 C7 C1 98.98(16) . . ?
O2 C7 H7 110.8 . . ?
C5 C7 H7 110.8 . . ?
C1 C7 H7 110.8 . . ?
O3 C8 O2 113.00(18) . . ?
O3 C8 H8A 109.0 . . ?
O2 C8 H8A 109.0 . . ?
O3 C8 H8B 109.0 . . ?
O2 C8 H8B 109.0 . . ?
H8A C8 H8B 107.8 . . ?
O3 C9 H9A 109.5 . . ?
O3 C9 H9B 109.5 . . ?
H9A C9 H9B 109.5 . . ?
O3 C9 H9C 109.5 . . ?
H9A C9 H9C 109.5 . . ?
H9B C9 H9C 109.5 . . ?
C11 C10 C1 175.3(2) . . ?
C10 C11 Si1 174.2(2) . . ?
O8 C12 C2 108.02(17) . . ?
O8 C12 H12A 110.1 . . ?
C2 C12 H12A 110.1 . . ?
O8 C12 H12B 110.1 . . ?
C2 C12 H12B 110.1 . . ?
H12A C12 H12B 108.4 . . ?
O9 C13 C2 129.7(2) . . ?
O9 C13 C14 122.8(2) . . ?
C2 C13 C14 107.53(18) . . ?
O10 C14 O8 124.1(2) . . ?
O10 C14 C13 127.2(2) . . ?
O8 C14 C13 108.71(19) . . ?
O7 C15 O6 123.1(2) . . ?
O7 C15 C16 126.4(2) . . ?
O6 C15 C16 110.51(19) . . ?
C15 C16 H16A 109.5 . . ?
C15 C16 H16B 109.5 . . ?
H16A C16 H16B 109.5 . . ?
C15 C16 H16C 109.5 . . ?
H16A C16 H16C 109.5 . . ?
H16B C16 H16C 109.5 . . ?
C6 C17 H17A 109.5 . . ?
C6 C17 H17B 109.5 . . ?
H17A C17 H17B 109.5 . . ?
C6 C17 H17C 109.5 . . ?
H17A C17 H17C 109.5 . . ?
H17B C17 H17C 109.5 . . ?
O4 C18 C6 112.56(17) . . ?
O4 C18 H18A 109.1 . . ?
C6 C18 H18A 109.1 . . ?
O4 C18 H18B 109.1 . . ?
C6 C18 H18B 109.1 . . ?
H18A C18 H18B 107.8 . . ?
O5 C19 O4 113.17(19) . . ?
O5 C19 H19 123.4 . . ?
O4 C19 H19 123.4 . . ?
O5 C20 H20A 109.5 . . ?
O5 C20 H20B 109.5 . . ?
H20A C20 H20B 109.5 . . ?
O5 C20 H20C 109.5 . . ?
H20A C20 H20C 109.5 . . ?
H20B C20 H20C 109.5 . . ?
Si1 C21 H21A 109.5 . . ?
Si1 C21 H21B 109.5 . . ?
H21A C21 H21B 109.5 . . ?
Si1 C21 H21C 109.5 . . ?
H21A C21 H21C 109.5 . . ?
H21B C21 H21C 109.5 . . ?
Si1 C22 H22A 109.5 . . ?
Si1 C22 H22B 109.5 . . ?
H22A C22 H22B 109.5 . . ?
Si1 C22 H22C 109.5 . . ?
H22A C22 H22C 109.5 . . ?
H22B C22 H22C 109.5 . . ?
Si1 C23 H23A 109.5 . . ?
Si1 C23 H23B 109.5 . . ?
H23A C23 H23B 109.5 . . ?
Si1 C23 H23C 109.5 . . ?
H23A C23 H23C 109.5 . . ?
H23B C23 H23C 109.5 . . ?

loop_
_geom_bond_atom_site_label_1
_geom_bond_atom_site_label_2
_geom_bond_distance
_geom_bond_site_symmetry_2
_geom_bond_publ_flag
Si1 C11 1.848(2) . ?
Si1 C21 1.857(2) . ?
Si1 C22 1.863(3) . ?
Si1 C23 1.868(2) . ?
O1 C1 1.441(2) . ?
O1 C6 1.471(2) . ?
O2 C8 1.414(3) . ?
O2 C7 1.427(2) . ?
O3 C8 1.405(3) . ?
O3 C9 1.436(3) . ?
O4 C19 1.413(3) . ?
O4 C18 1.436(3) . ?
O5 C19 1.403(3) . ?
O5 C20 1.430(3) . ?
O6 C15 1.364(3) . ?
O6 C3 1.456(2) . ?
O7 C15 1.202(3) . ?
O8 C14 1.340(3) . ?
O8 C12 1.467(3) . ?
O9 C13 1.205(3) . ?
O10 C14 1.197(3) . ?
C1 C10 1.466(3) . ?
C1 C7 1.541(3) . ?
C1 C2 1.570(3) . ?
C2 C13 1.516(3) . ?
C2 C12 1.543(3) . ?
C2 C3 1.545(3) . ?
C3 C4 1.528(3) . ?
C3 H3 1.0000 . ?
C4 C5 1.543(3) . ?
C4 H4A 0.9900 . ?
C4 H4B 0.9900 . ?
C5 C7 1.527(3) . ?
C5 C6 1.543(3) . ?
C5 H5 1.0000 . ?
C6 C17 1.527(3) . ?
C6 C18 1.540(3) . ?
C7 H7 1.0000 . ?
C8 H8A 0.9900 . ?
C8 H8B 0.9900 . ?
C9 H9A 0.9800 . ?
C9 H9B 0.9800 . ?
C9 H9C 0.9800 . ?
C10 C11 1.206(3) . ?
C12 H12A 0.9900 . ?
C12 H12B 0.9900 . ?
C13 C14 1.536(3) . ?
C15 C16 1.502(3) . ?
C16 H16A 0.9800 . ?
C16 H16B 0.9800 . ?
C16 H16C 0.9800 . ?
C17 H17A 0.9800 . ?
C17 H17B 0.9800 . ?
C17 H17C 0.9800 . ?
C18 H18A 0.9900 . ?
C18 H18B 0.9900 . ?
C19 H19 0.9500 . ?
C20 H20A 0.9800 . ?
C20 H20B 0.9800 . ?
C20 H20C 0.9800 . ?
C21 H21A 0.9800 . ?
C21 H21B 0.9800 . ?
C21 H21C 0.9800 . ?
C22 H22A 0.9800 . ?
C22 H22B 0.9800 . ?
C22 H22C 0.9800 . ?
C23 H23A 0.9800 . ?
C23 H23B 0.9800 . ?
C23 H23C 0.9800 . ?

loop_
_geom_torsion_atom_site_label_1
_geom_torsion_atom_site_label_2
_geom_torsion_atom_site_label_3
_geom_torsion_atom_site_label_4
_geom_torsion
_geom_torsion_site_symmetry_1
_geom_torsion_site_symmetry_2
_geom_torsion_site_symmetry_3
_geom_torsion_site_symmetry_4
_geom_torsion_publ_flag
C6 O1 C1 C10 139.56(17) . . . . ?
C6 O1 C1 C7 14.7(2) . . . . ?
C6 O1 C1 C2 -100.91(18) . . . . ?
O1 C1 C2 C13 -178.09(16) . . . . ?
C10 C1 C2 C13 -58.5(2) . . . . ?
C7 C1 C2 C13 67.8(2) . . . . ?
O1 C1 C2 C12 -65.5(2) . . . . ?
C10 C1 C2 C12 54.1(2) . . . . ?
C7 C1 C2 C12 -179.67(17) . . . . ?
O1 C1 C2 C3 55.5(2) . . . . ?
C10 C1 C2 C3 175.11(16) . . . . ?
C7 C1 C2 C3 -58.7(2) . . . . ?
C15 O6 C3 C4 -87.7(2) . . . . ?
C15 O6 C3 C2 146.82(16) . . . . ?
C13 C2 C3 O6 35.9(2) . . . . ?
C12 C2 C3 O6 -78.8(2) . . . . ?
C1 C2 C3 O6 159.66(15) . . . . ?
C13 C2 C3 C4 -86.2(2) . . . . ?
C12 C2 C3 C4 159.10(18) . . . . ?
C1 C2 C3 C4 37.6(2) . . . . ?
O6 C3 C4 C5 -158.49(16) . . . . ?
C2 C3 C4 C5 -39.4(2) . . . . ?
C3 C4 C5 C7 59.3(2) . . . . ?
C3 C4 C5 C6 -52.4(2) . . . . ?
C1 O1 C6 C17 136.33(17) . . . . ?
C1 O1 C6 C18 -108.05(17) . . . . ?
C1 O1 C6 C5 13.0(2) . . . . ?
C7 C5 C6 O1 -35.81(19) . . . . ?
C4 C5 C6 O1 77.5(2) . . . . ?
C7 C5 C6 C17 -154.25(18) . . . . ?
C4 C5 C6 C17 -41.0(2) . . . . ?
C7 C5 C6 C18 77.8(2) . . . . ?
C4 C5 C6 C18 -168.88(17) . . . . ?
C8 O2 C7 C5 -96.2(2) . . . . ?
C8 O2 C7 C1 153.27(17) . . . . ?
C4 C5 C7 O2 166.78(16) . . . . ?
C6 C5 C7 O2 -73.6(2) . . . . ?
C4 C5 C7 C1 -76.44(18) . . . . ?
C6 C5 C7 C1 43.20(19) . . . . ?
O1 C1 C7 O2 84.92(19) . . . . ?
C10 C1 C7 O2 -36.9(2) . . . . ?
C2 C1 C7 O2 -160.14(15) . . . . ?
O1 C1 C7 C5 -36.03(19) . . . . ?
C10 C1 C7 C5 -157.84(17) . . . . ?
C2 C1 C7 C5 78.92(18) . . . . ?
C9 O3 C8 O2 -61.9(2) . . . . ?
C7 O2 C8 O3 -68.9(2) . . . . ?
C14 O8 C12 C2 -8.1(2) . . . . ?
C13 C2 C12 O8 11.9(2) . . . . ?
C3 C2 C12 O8 134.27(18) . . . . ?
C1 C2 C12 O8 -105.62(19) . . . . ?
C12 C2 C13 O9 169.4(2) . . . . ?
C3 C2 C13 O9 50.3(3) . . . . ?
C1 C2 C13 O9 -72.6(3) . . . . ?
C12 C2 C13 C14 -11.5(2) . . . . ?
C3 C2 C13 C14 -130.63(19) . . . . ?
C1 C2 C13 C14 106.53(19) . . . . ?
C12 O8 C14 O10 -179.6(2) . . . . ?
C12 O8 C14 C13 0.5(2) . . . . ?
O9 C13 C14 O10 6.7(4) . . . . ?
C2 C13 C14 O10 -172.5(3) . . . . ?
O9 C13 C14 O8 -173.4(2) . . . . ?
C2 C13 C14 O8 7.4(2) . . . . ?
C3 O6 C15 O7 1.4(3) . . . . ?
C3 O6 C15 C16 -179.20(17) . . . . ?
C19 O4 C18 C6 -111.7(2) . . . . ?
O1 C6 C18 O4 -173.00(17) . . . . ?
C17 C6 C18 O4 -57.1(2) . . . . ?
C5 C6 C18 O4 74.4(2) . . . . ?
C20 O5 C19 O4 73.5(3) . . . . ?
C18 O4 C19 O5 78.9(3) . . . . ?
